data_7033055
loop_
_publ_author_name
'Meesala, Yedukondalu'
'Kavala, Veerababurao'
'Chang, Hao-Ching'
'Kuo, Ting-Shen'
'Yao, Ching-Fa'
'Lee, Way-Zen'

_publ_section_title
;
 Synthesis, structures and electrochemical and photophysical properties of
 anilido-benzoxazole boron difluoride (ABB) complexes.
;
_journal_issue 3
_journal_name_full 'Dalton transactions (Cambridge, England : 2003)'
_journal_page_first 1120
_journal_page_last 1129
_journal_paper_doi 10.1039/c4dt03052d
_journal_volume 44
_journal_year 2015
_chemical_formula_moiety 'C19 H11 B Cl2 F2 N2 O'
_chemical_formula_sum 'C19 H11 B Cl2 F2 N2 O'
_chemical_formula_weight 403.01
_chemical_name_systematic
;
 ?
;
_space_group_IT_number 14
_symmetry_cell_setting monoclinic
_symmetry_space_group_name_Hall '-P 2ybc'
_symmetry_space_group_name_H-M 'P 1 21/c 1'
_atom_sites_solution_hydrogens geom
_atom_sites_solution_primary direct
_atom_sites_solution_secondary difmap
_audit_creation_method SHELXL-97
_cell_angle_alpha 90.00
_cell_angle_beta 98.682(7)
_cell_angle_gamma 90.00
_cell_formula_units_Z 4
_cell_length_a 11.8174(18)
_cell_length_b 10.0040(15)
_cell_length_c 15.2107(19)
_cell_measurement_reflns_used 0
_cell_measurement_temperature 200(2)
_cell_measurement_theta_max 0
_cell_measurement_theta_min 0
_cell_volume 1777.6(4)
_computing_molecular_graphics 'Ortep-3 for Windows (Farrugia, 1997)'
_computing_publication_material 'WinGX publication routines (Farrugia, 1999)'
_computing_structure_refinement 'SHELXL-97 (Sheldrick, 1997)'
_computing_structure_solution 'SHELXS-86 (Sheldrick, 1986)'
_diffrn_ambient_temperature 200(2)
_diffrn_measured_fraction_theta_full 0.996
_diffrn_measured_fraction_theta_max 0.996
_diffrn_radiation_monochromator graphite
_diffrn_radiation_source 'fine-focus sealed tube'
_diffrn_radiation_type MoK\a
_diffrn_radiation_wavelength 0.71073
_diffrn_reflns_av_R_equivalents 0.0696
_diffrn_reflns_av_sigmaI/netI 0.0712
_diffrn_reflns_limit_h_max 14
_diffrn_reflns_limit_h_min -14
_diffrn_reflns_limit_k_max 9
_diffrn_reflns_limit_k_min -11
_diffrn_reflns_limit_l_max 17
_diffrn_reflns_limit_l_min -18
_diffrn_reflns_number 11531
_diffrn_reflns_theta_full 25.03
_diffrn_reflns_theta_max 25.03
_diffrn_reflns_theta_min 1.74
_exptl_absorpt_coefficient_mu 0.397
_exptl_absorpt_correction_T_max 0.9728
_exptl_absorpt_correction_T_min 0.8203
_exptl_absorpt_correction_type multi-scan
_exptl_crystal_colour yellow
_exptl_crystal_density_diffrn 1.506
_exptl_crystal_density_method 'not measured'
_exptl_crystal_description prism
_exptl_crystal_F_000 816
_exptl_crystal_size_max 0.52
_exptl_crystal_size_mid 0.38
_exptl_crystal_size_min 0.07
_refine_diff_density_max 0.537
_refine_diff_density_min -0.624
_refine_diff_density_rms 0.109
_refine_ls_extinction_method none
_refine_ls_goodness_of_fit_ref 1.091
_refine_ls_hydrogen_treatment constr
_refine_ls_matrix_type full
_refine_ls_number_parameters 244
_refine_ls_number_reflns 3130
_refine_ls_number_restraints 0
_refine_ls_restrained_S_all 1.091
_refine_ls_R_factor_all 0.0850
_refine_ls_R_factor_gt 0.0580
_refine_ls_shift/su_max 0.000
_refine_ls_shift/su_mean 0.000
_refine_ls_structure_factor_coef Fsqd
_refine_ls_weighting_details 'calc w=1/[\s^2^(Fo^2^)+(0.0826P)^2^+0.3479P] where P=(Fo^2^+2Fc^2^)/3'
_refine_ls_weighting_scheme calc
_refine_ls_wR_factor_gt 0.1383
_refine_ls_wR_factor_ref 0.1632
_reflns_number_gt 2258
_reflns_number_total 3130
_reflns_threshold_expression >2sigma(I)
_cod_data_source_file c4dt03052d2.cif
_cod_data_source_block a14989
_cod_depositor_comments 'Adding full bibliography for 7033051--7033056.cif.'
_cod_original_sg_symbol_H-M 'P 21/c'
_cod_database_code 7033055

loop_
_symmetry_equiv_pos_as_xyz
'x, y, z'
'-x, y+1/2, -z+1/2'
'-x, -y, -z'
'x, -y-1/2, z-1/2'

loop_
_atom_site_label
_atom_site_type_symbol
_atom_site_fract_x
_atom_site_fract_y
_atom_site_fract_z
_atom_site_U_iso_or_equiv
_atom_site_adp_type
_atom_site_occupancy
_atom_site_symmetry_multiplicity
_atom_site_calc_flag
_atom_site_refinement_flags
B1 B 0.7101(3) 0.4237(4) 0.43347(19) 0.0235(8) Uani 1 1 d .
C1 C 0.7556(3) 0.5737(3) 0.58123(17) 0.0249(7) Uani 1 1 d .
C2 C 0.6646(3) 0.6597(3) 0.5784(2) 0.0323(8) Uani 1 1 d .
H2 H 0.6037 0.6604 0.5300 0.039 Uiso 1 1 calc R
C3 C 0.6667(3) 0.7457(4) 0.6505(2) 0.0432(9) Uani 1 1 d .
H3 H 0.6057 0.8073 0.6513 0.052 Uiso 1 1 calc R
C4 C 0.7575(3) 0.7436(4) 0.7225(2) 0.0451(10) Uani 1 1 d .
H4 H 0.7549 0.8024 0.7713 0.054 Uiso 1 1 calc R
C5 C 0.8497(3) 0.6589(4) 0.7241(2) 0.0398(9) Uani 1 1 d .
H5 H 0.9116 0.6580 0.7718 0.048 Uiso 1 1 calc R
C6 C 0.8458(3) 0.5755(3) 0.65151(18) 0.0283(8) Uani 1 1 d .
C7 C 0.8833(3) 0.4239(3) 0.55630(16) 0.0223(7) Uani 1 1 d .
C8 C 0.9421(2) 0.3223(3) 0.51655(17) 0.0230(7) Uani 1 1 d .
C9 C 1.0538(3) 0.2815(3) 0.55251(18) 0.0285(8) Uani 1 1 d .
H9 H 1.0924 0.3246 0.6042 0.034 Uiso 1 1 calc R
C10 C 1.1075(3) 0.1805(4) 0.5139(2) 0.0357(9) Uani 1 1 d .
H10 H 1.1828 0.1532 0.5380 0.043 Uiso 1 1 calc R
C11 C 1.0484(3) 0.1185(3) 0.4379(2) 0.0356(9) Uani 1 1 d .
H11 H 1.0845 0.0474 0.4114 0.043 Uiso 1 1 calc R
C12 C 0.9406(3) 0.1566(3) 0.40043(18) 0.0307(8) Uani 1 1 d .
H12 H 0.9041 0.1123 0.3485 0.037 Uiso 1 1 calc R
C13 C 0.8826(3) 0.2608(3) 0.43763(16) 0.0222(7) Uani 1 1 d .
C14 C 0.7133(3) 0.2332(3) 0.32846(18) 0.0269(8) Uani 1 1 d .
C15 C 0.6413(3) 0.1271(4) 0.3395(2) 0.0370(9) Uani 1 1 d .
C16 C 0.5731(3) 0.0659(4) 0.2663(3) 0.0530(11) Uani 1 1 d .
H16 H 0.5242 -0.0069 0.2749 0.064 Uiso 1 1 calc R
C17 C 0.5788(3) 0.1143(5) 0.1815(2) 0.0551(12) Uani 1 1 d .
H17 H 0.5313 0.0758 0.1320 0.066 Uiso 1 1 calc R
C18 C 0.6506(3) 0.2153(4) 0.1678(2) 0.0510(11) Uani 1 1 d .
H18 H 0.6543 0.2462 0.1093 0.061 Uiso 1 1 calc R
C19 C 0.7190(3) 0.2731(4) 0.24047(19) 0.0369(9) Uani 1 1 d .
Cl1 Cl 0.63512(10) 0.06677(10) 0.44566(7) 0.0563(4) Uani 1 1 d .
Cl2 Cl 0.81567(10) 0.39583(11) 0.22082(6) 0.0586(4) Uani 1 1 d .
F1 F 0.69904(16) 0.52950(19) 0.37308(10) 0.0352(5) Uani 1 1 d .
F2 F 0.60222(15) 0.38969(18) 0.45115(10) 0.0317(5) Uani 1 1 d .
N1 N 0.7835(2) 0.4745(2) 0.52237(13) 0.0213(6) Uani 1 1 d .
N2 N 0.7745(2) 0.3042(3) 0.40219(14) 0.0237(6) Uani 1 1 d .
O1 O 0.92679(17) 0.4805(2) 0.63524(11) 0.0281(5) Uani 1 1 d .

loop_
_atom_site_aniso_label
_atom_site_aniso_U_11
_atom_site_aniso_U_22
_atom_site_aniso_U_33
_atom_site_aniso_U_23
_atom_site_aniso_U_13
_atom_site_aniso_U_12
B1 0.025(2) 0.026(2) 0.0184(15) -0.0013(13) -0.0012(12) 0.0003(17)
C1 0.0283(19) 0.0239(19) 0.0218(14) -0.0061(11) 0.0009(11) -0.0034(15)
C2 0.0277(19) 0.031(2) 0.0370(17) -0.0068(14) 0.0009(13) 0.0055(17)
C3 0.043(2) 0.039(2) 0.049(2) -0.0152(16) 0.0113(16) 0.011(2)
C4 0.052(3) 0.045(3) 0.0382(19) -0.0223(16) 0.0077(15) 0.003(2)
C5 0.043(2) 0.045(2) 0.0294(17) -0.0146(15) -0.0017(13) -0.001(2)
C6 0.029(2) 0.028(2) 0.0286(16) -0.0055(12) 0.0052(12) 0.0006(16)
C7 0.0269(19) 0.0214(19) 0.0186(14) 0.0000(11) 0.0027(11) -0.0036(14)
C8 0.0242(18) 0.0228(18) 0.0219(14) 0.0039(12) 0.0029(11) 0.0000(15)
C9 0.0274(19) 0.030(2) 0.0266(15) 0.0044(13) -0.0009(12) 0.0035(16)
C10 0.027(2) 0.039(2) 0.0418(19) 0.0080(15) 0.0067(14) 0.0073(18)
C11 0.041(2) 0.029(2) 0.0397(18) 0.0011(14) 0.0155(15) 0.0116(18)
C12 0.039(2) 0.028(2) 0.0273(15) -0.0038(13) 0.0115(13) 0.0033(17)
C13 0.0260(18) 0.0209(19) 0.0206(14) 0.0022(11) 0.0071(11) -0.0022(15)
C14 0.0251(19) 0.027(2) 0.0280(16) -0.0092(12) 0.0031(12) 0.0016(16)
C15 0.035(2) 0.031(2) 0.0472(19) -0.0127(15) 0.0121(14) 0.0003(18)
C16 0.033(2) 0.040(3) 0.087(3) -0.035(2) 0.0142(19) -0.012(2)
C17 0.040(2) 0.075(3) 0.047(2) -0.037(2) -0.0038(16) 0.004(2)
C18 0.052(3) 0.069(3) 0.0286(18) -0.0175(17) -0.0027(16) 0.014(2)
C19 0.041(2) 0.042(2) 0.0258(16) -0.0117(14) 0.0011(13) 0.0054(18)
Cl1 0.0727(8) 0.0362(7) 0.0673(7) 0.0079(4) 0.0344(5) -0.0045(6)
Cl2 0.0825(8) 0.0597(8) 0.0400(5) 0.0055(4) 0.0294(5) -0.0090(6)
F1 0.0472(12) 0.0307(12) 0.0256(9) 0.0056(7) -0.0012(7) 0.0052(10)
F2 0.0237(10) 0.0364(12) 0.0345(9) -0.0079(7) 0.0024(7) -0.0016(9)
N1 0.0227(15) 0.0210(15) 0.0196(11) -0.0019(9) 0.0006(9) 0.0010(12)
N2 0.0267(16) 0.0238(16) 0.0197(12) -0.0046(9) 0.0003(9) 0.0009(12)
O1 0.0302(13) 0.0303(14) 0.0217(10) -0.0055(8) -0.0024(8) 0.0027(11)

loop_
_atom_type_symbol
_atom_type_description
_atom_type_scat_dispersion_real
_atom_type_scat_dispersion_imag
_atom_type_scat_source
C C 0.0033 0.0016 'International Tables Vol C Tables 4.2.6.8 and 6.1.1.4'
H H 0.0000 0.0000 'International Tables Vol C Tables 4.2.6.8 and 6.1.1.4'
B B 0.0013 0.0007 'International Tables Vol C Tables 4.2.6.8 and 6.1.1.4'
N N 0.0061 0.0033 'International Tables Vol C Tables 4.2.6.8 and 6.1.1.4'
O O 0.0106 0.0060 'International Tables Vol C Tables 4.2.6.8 and 6.1.1.4'
F F 0.0171 0.0103 'International Tables Vol C Tables 4.2.6.8 and 6.1.1.4'
Cl Cl 0.1484 0.1585 'International Tables Vol C Tables 4.2.6.8 and 6.1.1.4'

loop_
_geom_angle_atom_site_label_1
_geom_angle_atom_site_label_2
_geom_angle_atom_site_label_3
_geom_angle
F2 B1 F1 108.5(3)
F2 B1 N2 112.6(3)
F1 B1 N2 112.9(2)
F2 B1 N1 108.4(2)
F1 B1 N1 107.7(3)
N2 B1 N1 106.5(2)
C2 C1 C6 121.4(3)
C2 C1 N1 132.7(3)
C6 C1 N1 105.8(3)
C1 C2 C3 116.3(3)
C1 C2 H2 121.9
C3 C2 H2 121.9
C2 C3 C4 121.5(3)
C2 C3 H3 119.2
C4 C3 H3 119.2
C5 C4 C3 121.9(3)
C5 C4 H4 119.1
C3 C4 H4 119.1
C4 C5 C6 115.3(3)
C4 C5 H5 122.3
C6 C5 H5 122.3
C5 C6 C1 123.5(3)
C5 C6 O1 127.8(3)
C1 C6 O1 108.7(2)
N1 C7 O1 112.6(2)
N1 C7 C8 125.2(2)
O1 C7 C8 122.2(3)
C9 C8 C7 122.2(3)
C9 C8 C13 120.8(3)
C7 C8 C13 117.1(3)
C10 C9 C8 120.9(3)
C10 C9 H9 119.6
C8 C9 H9 119.6
C9 C10 C11 118.3(3)
C9 C10 H10 120.8
C11 C10 H10 120.8
C12 C11 C10 122.4(3)
C12 C11 H11 118.8
C10 C11 H11 118.8
C11 C12 C13 121.1(3)
C11 C12 H12 119.5
C13 C12 H12 119.5
N2 C13 C12 123.5(3)
N2 C13 C8 120.0(3)
C12 C13 C8 116.5(3)
C15 C14 C19 116.8(3)
C15 C14 N2 122.2(3)
C19 C14 N2 120.9(3)
C14 C15 C16 121.7(3)
C14 C15 Cl1 119.4(2)
C16 C15 Cl1 118.9(3)
C17 C16 C15 118.6(4)
C17 C16 H16 120.7
C15 C16 H16 120.7
C18 C17 C16 121.5(3)
C18 C17 H17 119.2
C16 C17 H17 119.2
C17 C18 C19 119.3(4)
C17 C18 H18 120.4
C19 C18 H18 120.4
C18 C19 C14 122.1(4)
C18 C19 Cl2 118.4(3)
C14 C19 Cl2 119.5(2)
C7 N1 C1 107.7(2)
C7 N1 B1 123.8(2)
C1 N1 B1 128.4(2)
C13 N2 C14 118.7(2)
C13 N2 B1 126.8(2)
C14 N2 B1 114.6(2)
C7 O1 C6 105.2(2)

loop_
_geom_bond_atom_site_label_1
_geom_bond_atom_site_label_2
_geom_bond_distance
B1 F2 1.385(4)
B1 F1 1.395(4)
B1 N2 1.531(4)
B1 N1 1.576(4)
C1 C2 1.373(4)
C1 C6 1.391(4)
C1 N1 1.408(4)
C2 C3 1.391(4)
C2 H2 0.9500
C3 C4 1.414(5)
C3 H3 0.9500
C4 C5 1.377(5)
C4 H4 0.9500
C5 C6 1.379(4)
C5 H5 0.9500
C6 O1 1.397(4)
C7 N1 1.316(4)
C7 O1 1.356(3)
C7 C8 1.417(4)
C8 C9 1.411(4)
C8 C13 1.435(4)
C9 C10 1.372(4)
C9 H9 0.9500
C10 C11 1.402(5)
C10 H10 0.9500
C11 C12 1.369(4)
C11 H11 0.9500
C12 C13 1.411(4)
C12 H12 0.9500
C13 N2 1.380(4)
C14 C15 1.386(5)
C14 C19 1.408(4)
C14 N2 1.428(4)
C15 C16 1.412(5)
C15 Cl1 1.736(4)
C16 C17 1.389(6)
C16 H16 0.9500
C17 C18 1.355(6)
C17 H17 0.9500
C18 C19 1.393(5)
C18 H18 0.9500
C19 Cl2 1.733(4)
